data_4508195
loop_
_publ_author_name
'Otero, Jos\'e M.'
'van der Knaap, Matthijs'
'Llamas-Saiz, Antonio L.'
'van Raaij, Mark J.'
'Amor\'in, Manuel'
'Granja, Juan R.'
'Filippov, Dmitri V.'
'van der Marel, Gijsbert A.'
'Overkleeft, Herman S.'
'Overhand, Mark'

_publ_section_title
;
 Design, Synthesis, and Structural Analysis of Turn
 Modifiedcyclo-(\a\b3\a\b2\a)2Peptide Derivatives toward Crystalline
 Hexagon-Shaped Cationic Nanochannel Assemblies
;
_journal_issue 10
_journal_name_full 'Crystal Growth &amp; Design'
_journal_page_first 4355
_journal_paper_doi 10.1021/cg4007108
_journal_volume 13
_journal_year 2013
_chemical_absolute_configuration syn
_chemical_compound_source 'synthesis as described'
_chemical_formula_analytical C68H99F5N12O10
_chemical_formula_moiety 'C68 H99 F5 N12 O10, 16.833(O)'
_chemical_formula_sum 'C68 H99 F5 N12 O26.833'
_chemical_formula_weight 1608.93
_chemical_name_common JMO-11
_chemical_name_systematic
;
 ?
;
_space_group_IT_number 168
_symmetry_cell_setting hexagonal
_symmetry_Int_Tables_number 168
_symmetry_space_group_name_Hall 'P 6'
_symmetry_space_group_name_H-M 'P 6'
_atom_sites_solution_hydrogens geom
_atom_sites_solution_primary direct
_atom_sites_solution_secondary difmap
_audit_creation_date 2012-07-10T12:04:59-00:00
_audit_creation_method 'WinGX routine CIF_UPDATE'
_cell_angle_alpha 90
_cell_angle_beta 90
_cell_angle_gamma 120
_cell_formula_units_Z 6
_cell_length_a 48.713(2)
_cell_length_b 48.713(2)
_cell_length_c 10.5220(10)
_cell_measurement_reflns_used 1564
_cell_measurement_temperature 100(2)
_cell_measurement_theta_max 26.137
_cell_measurement_theta_min 0.999
_cell_measurement_wavelength 1.5418
_cell_volume 21623(2)
_computing_cell_refinement 'HKL Scalepack (Otwinowski & Minor 1997)'
_computing_data_collection 'Collect (Bruker AXS BV, 1997-2004)'
_computing_data_reduction 'HKL Denzo and Scalepack (Otwinowski & Minor 1997)'
_computing_molecular_graphics 'Ortep-3 for Windows (Farrugia, 1997)'
_computing_publication_material 'WinGX publication routines (Farrugia, 1999)'
_computing_structure_refinement 'SHELXL-97 (Sheldrick, 2008)'
_computing_structure_solution 'EPMR (Kissinger, 1990)'
_diffrn_ambient_temperature 100(2)
_diffrn_detector_area_resol_mean 14
_diffrn_measured_fraction_theta_full 0
_diffrn_measured_fraction_theta_max 0.996
_diffrn_measurement_device '135mm CCD camera on \k-goniostat'
_diffrn_measurement_device_type FR591-KappaCCD2000
_diffrn_measurement_method CCD
_diffrn_orient_matrix_type 'by Bruker AXS Collect from scalepack cell'
_diffrn_orient_matrix_UB_11 0.0084475
_diffrn_orient_matrix_UB_12 0.0133132
_diffrn_orient_matrix_UB_13 -0.0781953
_diffrn_orient_matrix_UB_21 -0.0217515
_diffrn_orient_matrix_UB_22 -0.0108757
_diffrn_orient_matrix_UB_23 -0.0377737
_diffrn_orient_matrix_UB_31 -0.0041715
_diffrn_orient_matrix_UB_32 0.0163207
_diffrn_orient_matrix_UB_33 0.0386142
_diffrn_radiation_monochromator 'graded mirror'
_diffrn_radiation_probe x-ray
_diffrn_radiation_source 'sealed tube'
_diffrn_radiation_type CuK\a
_diffrn_radiation_wavelength 1.54178
_diffrn_reflns_av_unetI/netI 0.0152
_diffrn_reflns_limit_h_max 27
_diffrn_reflns_limit_h_min 0
_diffrn_reflns_limit_k_max 0
_diffrn_reflns_limit_k_min -23
_diffrn_reflns_limit_l_max 6
_diffrn_reflns_limit_l_min 0
_diffrn_reflns_number 1584
_diffrn_reflns_theta_full 1
_diffrn_reflns_theta_max 26.2
_diffrn_reflns_theta_min 2.77
_exptl_absorpt_coefficient_mu 0.524
_exptl_absorpt_correction_T_max 1.000
_exptl_absorpt_correction_T_min 0.681
_exptl_absorpt_correction_type multi-scan
_exptl_absorpt_process_details 'HKL Scalepack (Otwinowski & Minor 1997)'
_exptl_crystal_colour colourless
_exptl_crystal_density_diffrn 1.276
_exptl_crystal_density_method 'not measured'
_exptl_crystal_description plate
_exptl_crystal_F_000 1864
_exptl_crystal_size_max 0.10
_exptl_crystal_size_mid 0.10
_exptl_crystal_size_min 0.01
_refine_diff_density_max 0.237
_refine_diff_density_min -0.208
_refine_diff_density_rms 0.05
_refine_ls_extinction_method none
_refine_ls_goodness_of_fit_ref 3.543
_refine_ls_hydrogen_treatment constr
_refine_ls_matrix_type full
_refine_ls_number_parameters 1014
_refine_ls_number_reflns 1584
_refine_ls_number_restraints 1258
_refine_ls_restrained_S_all 2.24
_refine_ls_R_factor_all 0.1842
_refine_ls_R_factor_gt 0.1771
_refine_ls_shift/su_max 0.001
_refine_ls_shift/su_mean 0
_refine_ls_structure_factor_coef Fsqd
_refine_ls_weighting_details 'calc w=1/[\s^2^(Fo^2^)+(0.2000P)^2^+0.0000P] where P=(Fo^2^+2Fc^2^)/3'
_refine_ls_weighting_scheme calc
_refine_ls_wR_factor_gt 0.4352
_refine_ls_wR_factor_ref 0.4479
_reflns_number_gt 1409
_reflns_number_total 1584
_reflns_threshold_expression >2\s(I)
_cod_data_source_file cg4007108_si_003.cif
_cod_data_source_block Comp7
_cod_original_cell_volume 21623(3)
_cod_database_code 4508195

loop_
_space_group_symop_operation_xyz
'x, y, z'
'-y, x-y, z'
'-x+y, -x, z'
'-x, -y, z'
'y, -x+y, z'
'x-y, x, z'

loop_
_atom_site_label
_atom_site_type_symbol
_atom_site_fract_x
_atom_site_fract_y
_atom_site_fract_z
_atom_site_U_iso_or_equiv
_atom_site_adp_type
_atom_site_occupancy
_atom_site_symmetry_multiplicity
_atom_site_calc_flag
_atom_site_refinement_flags
N_1 N 0.5277(8) 0.2981(8) 0.177(2) 0.44(2) Uani 1 1 d DU
CA_1 C 0.5122(8) 0.2893(8) 0.302(3) 0.418(18) Uani 1 1 d DU
HA_1 H 0.5005 0.2658 0.3127 0.501 Uiso 1 1 calc R
C_1 C 0.4902(7) 0.3025(7) 0.325(3) 0.38(2) Uani 1 1 d DU
O_1 O 0.4748(10) 0.2954(9) 0.426(3) 0.43(2) Uani 1 1 d DU
CB_1 C 0.5406(11) 0.3048(14) 0.394(3) 0.44(2) Uani 1 1 d DU
HB1_1 H 0.5346 0.3111 0.4742 0.527 Uiso 1 1 calc R
HB2_1 H 0.5485 0.2901 0.4134 0.527 Uiso 1 1 calc R
CG_1 C 0.5648(12) 0.3331(13) 0.323(5) 0.48(4) Uani 1 1 d DU
HG1_1 H 0.5864 0.3393 0.3532 0.571 Uiso 1 1 calc R
HG2_1 H 0.5612 0.3512 0.3353 0.571 Uiso 1 1 calc R
CD_1 C 0.5609(9) 0.3235(10) 0.185(4) 0.42(3) Uani 1 1 d DU
HD1_1 H 0.565 0.3414 0.1292 0.501 Uiso 1 1 calc R
HD2_1 H 0.5754 0.3156 0.1616 0.501 Uiso 1 1 calc R
N_2 N 0.4883(8) 0.3213(9) 0.238(3) 0.367(16) Uani 1 1 d DU
H0_2 H 0.4991 0.3255 0.1666 0.44 Uiso 1 1 calc R
CA_2 C 0.4340(7) 0.3116(8) 0.240(5) 0.43(2) Uani 1 1 d DU
HA1_2 H 0.4284 0.2917 0.2854 0.52 Uiso 1 1 calc R
HA2_2 H 0.4306 0.307 0.1482 0.52 Uiso 1 1 calc R
C_2 C 0.4125(6) 0.3245(6) 0.287(4) 0.46(3) Uani 1 1 d DU
O_2 O 0.4132(12) 0.3323(11) 0.398(4) 0.52(3) Uani 1 1 d DU
CB_2 C 0.4675(7) 0.3351(8) 0.264(3) 0.41(2) Uani 1 1 d DU
HB_2 H 0.4697 0.341 0.3559 0.496 Uiso 1 1 calc R
CG_2 C 0.4797(8) 0.3659(7) 0.186(4) 0.353(18) Uani 1 1 d DU
HG1_2 H 0.4825 0.3616 0.0965 0.424 Uiso 1 1 calc R
HG2_2 H 0.4637 0.3727 0.1888 0.424 Uiso 1 1 calc R
CD_2 C 0.5109(7) 0.3923(8) 0.237(4) 0.36(3) Uani 1 1 d DU
HD_2 H 0.5263 0.3843 0.2416 0.427 Uiso 1 1 calc R
CE1_2 C 0.5246(9) 0.4209(8) 0.148(3) 0.32(2) Uani 1 1 d DU
HE1A_2 H 0.5301 0.4152 0.0664 0.475 Uiso 1 1 calc R
HE1B_2 H 0.5436 0.4384 0.1865 0.475 Uiso 1 1 calc R
HE1C_2 H 0.5088 0.4275 0.1345 0.475 Uiso 1 1 calc R
CE2_2 C 0.5081(13) 0.4037(11) 0.368(3) 0.44(3) Uani 1 1 d DU
HE2A_2 H 0.4942 0.3854 0.4213 0.656 Uiso 1 1 calc R
HE2B_2 H 0.4991 0.4177 0.3607 0.656 Uiso 1 1 calc R
HE2C_2 H 0.5291 0.4153 0.4074 0.656 Uiso 1 1 calc R
N_3 N 0.3943(7) 0.3270(8) 0.199(4) 0.43(2) Uani 1 1 d DU
H0_3 H 0.3964 0.3221 0.1206 0.518 Uiso 1 1 calc R
CA_3 C 0.3712(8) 0.3371(8) 0.222(4) 0.49(2) Uani 1 1 d DU
HA_3 H 0.3725 0.3434 0.3135 0.592 Uiso 1 1 calc R
C_3 C 0.3776(7) 0.3652(7) 0.139(4) 0.53(3) Uani 1 1 d DU
O_3 O 0.3769(15) 0.3643(9) 0.022(4) 0.62(4) Uani 1 1 d DU
CB_3 C 0.3384(8) 0.3087(10) 0.197(7) 0.56(4) Uani 1 1 d DU
HB1_3 H 0.3374 0.3026 0.1071 0.67 Uiso 1 1 calc R
HB2_3 H 0.3361 0.2908 0.2495 0.67 Uiso 1 1 calc R
CG_3 C 0.3100(11) 0.3128(17) 0.224(11) 0.63(4) Uani 1 1 d DU
HG1_3 H 0.3101 0.3286 0.1641 0.756 Uiso 1 1 calc R
HG2_3 H 0.3114 0.3208 0.3112 0.756 Uiso 1 1 calc R
CD_3 C 0.2792(11) 0.281(2) 0.208(9) 0.73(6) Uani 1 1 d DU
HD1_3 H 0.281 0.2647 0.254 0.871 Uiso 1 1 calc R
HD2_3 H 0.2617 0.2833 0.2479 0.871 Uiso 1 1 calc R
NZ_3 N 0.2711(18) 0.272(3) 0.073(9) 0.93(9) Uani 1 1 d DU
HZ1_3 H 0.2515 0.2543 0.068 1.39 Uiso 1 1 calc R
HZ2_3 H 0.2857 0.2676 0.0386 1.39 Uiso 1 1 calc R
HZ3_3 H 0.2711 0.288 0.0284 1.39 Uiso 1 1 calc R
N_4 N 0.3850(10) 0.3920(7) 0.202(4) 0.44(2) Uani 1 1 d DU
H0_4 H 0.3912 0.3947 0.2814 0.527 Uiso 1 1 calc R
CA_4 C 0.4020(6) 0.4488(6) 0.199(3) 0.343(16) Uani 1 1 d DU
HA_4 H 0.3883 0.4496 0.2682 0.411 Uiso 1 1 calc R
C_4 C 0.4060(6) 0.4735(6) 0.100(3) 0.347(19) Uani 1 1 d DU
O_4 O 0.4214(6) 0.4775(7) 0.002(3) 0.359(16) Uani 1 1 d DU
CB1_4 C 0.3825(11) 0.4165(7) 0.131(5) 0.42(2) Uani 1 1 d DU
HB1A_4 H 0.36 0.4109 0.1264 0.508 Uiso 1 1 calc R
HB1B_4 H 0.3905 0.418 0.0437 0.508 Uiso 1 1 calc R
CB2_4 C 0.4338(8) 0.4570(7) 0.260(3) 0.35(2) Uani 1 1 d DU
HB2_4 H 0.4297 0.4407 0.3267 0.421 Uiso 1 1 calc R
CG1_4 C 0.4563(8) 0.4561(12) 0.162(5) 0.45(4) Uani 1 1 d DU
HG1A_4 H 0.4462 0.4352 0.1211 0.67 Uiso 1 1 calc R
HG1B_4 H 0.4759 0.4601 0.2033 0.67 Uiso 1 1 calc R
HG1C_4 H 0.4611 0.4724 0.097 0.67 Uiso 1 1 calc R
CG2_4 C 0.4486(8) 0.4892(8) 0.324(4) 0.32(2) Uani 1 1 d DU
HG2A_4 H 0.4334 0.4896 0.3844 0.484 Uiso 1 1 calc R
HG2B_4 H 0.4541 0.5057 0.2597 0.484 Uiso 1 1 calc R
HG2C_4 H 0.4677 0.4932 0.3699 0.484 Uiso 1 1 calc R
N_5 N 0.3920(9) 0.4906(9) 0.124(3) 0.379(16) Uani 1 1 d DU
H0_5 H 0.3838 0.4902 0.1993 0.455 Uiso 1 1 calc R
CA_5 C 0.3907(6) 0.5100(6) 0.021(3) 0.354(15) Uani 1 1 d DU
HA_5 H 0.4126 0.5279 0.0057 0.424 Uiso 1 1 calc R
C_5 C 0.3787(7) 0.4912(8) -0.102(2) 0.37(2) Uani 1 1 d DU
O_5 O 0.3550(7) 0.4644(8) -0.105(3) 0.41(2) Uani 1 1 d DU
CB_5 C 0.3698(10) 0.5242(9) 0.055(3) 0.41(2) Uani 1 1 d DU
HB1_5 H 0.3476 0.5068 0.0657 0.493 Uiso 1 1 calc R
HB2_5 H 0.3769 0.5353 0.1381 0.493 Uiso 1 1 calc R
CG_5 C 0.3707(7) 0.5471(7) -0.043(3) 0.46(2) Uani 1 1 d DU
CD1_5 C 0.3937(7) 0.5786(7) -0.033(3) 0.45(2) Uani 1 1 d DU
F1_5 F 0.4152(8) 0.5888(9) 0.062(4) 0.50(2) Uani 1 1 d DU
CD2_5 C 0.3491(9) 0.5373(8) -0.141(4) 0.48(2) Uani 1 1 d DU
F5_5 F 0.3259(8) 0.5070(8) -0.155(4) 0.54(3) Uani 1 1 d DU
CE1_5 C 0.3955(10) 0.6001(8) -0.124(4) 0.48(2) Uani 1 1 d DU
F2_5 F 0.4174(8) 0.6308(8) -0.109(5) 0.57(3) Uani 1 1 d DU
CE2_5 C 0.3508(10) 0.5584(8) -0.233(4) 0.51(2) Uani 1 1 d DU
F4_5 F 0.3288(10) 0.5470(12) -0.326(4) 0.63(3) Uani 1 1 d DU
CZ_5 C 0.3732(10) 0.5901(8) -0.221(4) 0.50(3) Uani 1 1 d DU
F3_5 F 0.3737(12) 0.6109(10) -0.307(4) 0.64(3) Uani 1 1 d DU
N_6 N 0.3946(7) 0.5046(7) -0.208(2) 0.39(2) Uani 1 1 d DU
CA_6 C 0.3822(7) 0.4889(7) -0.330(3) 0.397(17) Uani 1 1 d DU
HA_6 H 0.3589 0.4809 -0.3356 0.477 Uiso 1 1 calc R
C_6 C 0.3889(6) 0.4620(6) -0.360(3) 0.40(2) Uani 1 1 d DU
O_6 O 0.3780(7) 0.4474(10) -0.461(4) 0.47(3) Uani 1 1 d DU
CB_6 C 0.4001(10) 0.5166(9) -0.422(3) 0.390(19) Uani 1 1 d DU
HB1_6 H 0.4013 0.509 -0.5081 0.468 Uiso 1 1 calc R
HB2_6 H 0.3898 0.5297 -0.4283 0.468 Uiso 1 1 calc R
CG_6 C 0.4320(9) 0.5346(12) -0.363(3) 0.39(3) Uani 1 1 d DU
HG1_6 H 0.444 0.5564 -0.3972 0.468 Uiso 1 1 calc R
HG2_6 H 0.4445 0.5239 -0.377 0.468 Uiso 1 1 calc R
CD_6 C 0.4247(8) 0.5349(9) -0.223(3) 0.36(2) Uani 1 1 d DU
HD1_6 H 0.4416 0.5354 -0.1685 0.428 Uiso 1 1 calc R
HD2_6 H 0.4221 0.5532 -0.2015 0.428 Uiso 1 1 calc R
N_7 N 0.4056(9) 0.4546(8) -0.283(4) 0.420(18) Uani 1 1 d DU
H0_7 H 0.4164 0.4679 -0.2214 0.504 Uiso 1 1 calc R
CA_7 C 0.3768(8) 0.3969(7) -0.259(4) 0.40(2) Uani 1 1 d DU
HA1_7 H 0.3588 0.397 -0.302 0.482 Uiso 1 1 calc R
HA2_7 H 0.3736 0.3965 -0.1662 0.482 Uiso 1 1 calc R
C_7 C 0.3788(6) 0.3678(7) -0.300(4) 0.46(3) Uani 1 1 d DU
O_7 O 0.3801(10) 0.3629(11) -0.414(5) 0.49(3) Uani 1 1 d DU
CB_7 C 0.4068(7) 0.4253(7) -0.295(3) 0.41(2) Uani 1 1 d DU
HB_7 H 0.4116 0.423 -0.3853 0.49 Uiso 1 1 calc R
CG_7 C 0.4345(7) 0.4288(11) -0.211(4) 0.38(2) Uani 1 1 d DU
HG1_7 H 0.4319 0.4346 -0.1236 0.461 Uiso 1 1 calc R
HG2_7 H 0.4341 0.4083 -0.2076 0.461 Uiso 1 1 calc R
CD_7 C 0.4659(7) 0.4539(7) -0.264(3) 0.34(3) Uani 1 1 d DU
HD1_7 H 0.4657 0.4742 -0.2706 0.406 Uiso 1 1 calc R
CE1_7 C 0.4927(7) 0.4587(10) -0.172(3) 0.302(18) Uani 1 1 d DU
HE1A_7 H 0.4911 0.4685 -0.0937 0.453 Uiso 1 1 calc R
HE1B_7 H 0.5133 0.4725 -0.2126 0.453 Uiso 1 1 calc R
HE1C_7 H 0.4908 0.4381 -0.1531 0.453 Uiso 1 1 calc R
CE2_7 C 0.4722(8) 0.4450(9) -0.394(3) 0.290(17) Uani 1 1 d DU
HE2A_7 H 0.4537 0.4388 -0.4488 0.435 Uiso 1 1 calc R
HE2B_7 H 0.4762 0.4272 -0.3864 0.435 Uiso 1 1 calc R
HE2C_7 H 0.4908 0.4632 -0.4317 0.435 Uiso 1 1 calc R
N_8 N 0.3791(11) 0.3484(9) -0.212(5) 0.48(2) Uani 1 1 d DU
H0_8 H 0.3788 0.3528 -0.1311 0.581 Uiso 1 1 calc R
CA_8 C 0.3799(10) 0.3198(9) -0.248(4) 0.53(3) Uani 1 1 d DU
HA_8 H 0.3872 0.322 -0.3385 0.637 Uiso 1 1 calc R
C_8 C 0.4026(7) 0.3146(7) -0.164(4) 0.50(3) Uani 1 1 d DU
O_8 O 0.3968(9) 0.3115(13) -0.049(4) 0.55(3) Uani 1 1 d DU
CB_8 C 0.3478(10) 0.2895(11) -0.236(8) 0.62(4) Uani 1 1 d DU
HB1_8 H 0.3344 0.288 -0.31 0.744 Uiso 1 1 calc R
HB2_8 H 0.3371 0.2908 -0.1584 0.744 Uiso 1 1 calc R
CG_8 C 0.3504(19) 0.2594(11) -0.231(10) 0.69(5) Uani 1 1 d DU
HG1_8 H 0.3727 0.2653 -0.2139 0.831 Uiso 1 1 calc R
HG2_8 H 0.3373 0.2458 -0.16 0.831 Uiso 1 1 calc R
CD_8 C 0.340(3) 0.241(2) -0.354(10) 0.75(6) Uani 1 1 d DU
HD1_8 H 0.3215 0.2429 -0.3875 0.903 Uiso 1 1 calc R
HD2_8 H 0.3571 0.2513 -0.4167 0.903 Uiso 1 1 calc R
NZ_8 N 0.330(3) 0.2070(16) -0.344(16) 0.97(10) Uani 1 1 d DU
HZ1_8 H 0.3273 0.1986 -0.4231 1.458 Uiso 1 1 calc R
HZ2_8 H 0.3113 0.1966 -0.3004 1.458 Uiso 1 1 calc R
HZ3_8 H 0.3451 0.205 -0.3018 1.458 Uiso 1 1 calc R
N_9 N 0.4262(9) 0.3138(13) -0.225(4) 0.44(2) Uani 1 1 d DU
H0_9 H 0.4278 0.3164 -0.3075 0.532 Uiso 1 1 calc R
CA_9 C 0.4813(6) 0.3211(7) -0.224(3) 0.361(16) Uani 1 1 d DU
HA_9 H 0.478 0.3056 -0.293 0.433 Uiso 1 1 calc R
C_9 C 0.5026(6) 0.3183(6) -0.124(3) 0.333(18) Uani 1 1 d DU
O_9 O 0.5100(9) 0.3347(7) -0.027(3) 0.356(16) Uani 1 1 d DU
CB1_9 C 0.4493(7) 0.3089(11) -0.158(4) 0.39(2) Uani 1 1 d DU
HB1A_9 H 0.44 0.2858 -0.1427 0.468 Uiso 1 1 calc R
HB1B_9 H 0.4532 0.3192 -0.0735 0.468 Uiso 1 1 calc R
CB2_9 C 0.5003(8) 0.3546(8) -0.283(3) 0.33(2) Uani 1 1 d DU
HB2_9 H 0.4875 0.3565 -0.3527 0.392 Uiso 1 1 calc R
CG1_9 C 0.5066(11) 0.3797(8) -0.183(5) 0.40(3) Uani 1 1 d DU
HG1A_9 H 0.4865 0.3757 -0.1467 0.593 Uiso 1 1 calc R
HG1B_9 H 0.5174 0.4007 -0.2231 0.593 Uiso 1 1 calc R
HG1C_9 H 0.5201 0.3788 -0.1161 0.593 Uiso 1 1 calc R
CG2_9 C 0.5309(9) 0.3588(10) -0.339(4) 0.37(3) Uani 1 1 d DU
HG2A_9 H 0.526 0.3413 -0.3979 0.548 Uiso 1 1 calc R
HG2B_9 H 0.5445 0.3586 -0.2703 0.548 Uiso 1 1 calc R
HG2C_9 H 0.542 0.379 -0.3843 0.548 Uiso 1 1 calc R
N_10 N 0.5122(10) 0.2976(8) -0.149(3) 0.379(17) Uani 1 1 d DU
H0_10 H 0.508 0.288 -0.2231 0.455 Uiso 1 1 calc R
CA_10 C 0.5297(7) 0.2909(7) -0.052(3) 0.426(18) Uani 1 1 d DU
HA_10 H 0.5509 0.3103 -0.0409 0.511 Uiso 1 1 calc R
C_10 C 0.5120(9) 0.2834(8) 0.074(2) 0.40(2) Uani 1 1 d DU
O_10 O 0.4835(9) 0.2634(9) 0.080(4) 0.42(2) Uani 1 1 d DU
CB_10 C 0.5348(12) 0.2634(11) -0.092(3) 0.47(2) Uani 1 1 d DU
HB1_10 H 0.5492 0.27 -0.1663 0.566 Uiso 1 1 calc R
HB2_10 H 0.5142 0.2451 -0.1181 0.566 Uiso 1 1 calc R
CG_10 C 0.5489(10) 0.2533(8) 0.016(3) 0.53(3) Uani 1 1 d DU
CD1_10 C 0.5809(9) 0.2632(7) 0.021(4) 0.61(3) Uani 1 1 d DU
CD2_10 C 0.5301(11) 0.2323(11) 0.110(4) 0.50(3) Uani 1 1 d DU
HD2_10 H 0.5078 0.2234 0.1052 0.599 Uiso 1 1 calc R
CE1_10 C 0.5936(11) 0.2545(13) 0.120(5) 0.63(4) Uani 1 1 d DU
CE2_10 C 0.5427(14) 0.2238(14) 0.211(4) 0.56(3) Uani 1 1 d DU
HE2_10 H 0.529 0.2102 0.2752 0.669 Uiso 1 1 calc R
CZ1_10 C 0.5750(14) 0.2350(13) 0.218(4) 0.54(3) Uani 1 1 d DU
HZ1_10 H 0.584 0.2295 0.2867 0.654 Uiso 1 1 calc R
CZ2_10 C 0.6252(12) 0.2636(14) 0.123(6) 0.64(4) Uani 1 1 d DU
HZ2_10 H 0.6335 0.2565 0.1885 0.771 Uiso 1 1 calc R
CZ3_10 C 0.6443(10) 0.2834(14) 0.029(8) 0.72(4) Uani 1 1 d DU
HZ3_10 H 0.6666 0.2917 0.0343 0.867 Uiso 1 1 calc R
CZ4_10 C 0.6321(11) 0.2914(9) -0.073(7) 0.70(4) Uani 1 1 d DU
HZ4_10 H 0.6454 0.3025 -0.143 0.835 Uiso 1 1 calc R
CZ5_10 C 0.6006(12) 0.2831(10) -0.074(5) 0.60(3) Uani 1 1 d DU
HZ5_10 H 0.5925 0.2909 -0.1382 0.726 Uiso 1 1 calc R
O_101 O 0.3511(11) 0.4776(12) 0.315(4) 0.46(2) Uani 1 1 d U
O_102 O 0.4234(11) 0.3039(18) 0.533(7) 0.63(5) Uani 1 1 d U
O_103 O 0.3009(15) 0.337(2) -0.100(10) 0.73(6) Uani 1 1 d U
O_104 O 0.368(2) 0.3911(11) 0.438(4) 0.61(5) Uani 1 1 d U
O_105 O 0.5979(14) 0.2954(15) 0.538(13) 0.75(6) Uani 1 1 d U
O_106 O 0.4854(12) 0.2523(10) -0.351(4) 0.46(2) Uani 1 1 d U
O_107 O 0.3051(15) 0.387(2) 0.211(7) 0.64(4) Uani 1 1 d U
O_108 O 0.4444(19) 0.2175(17) -0.061(6) 0.69(5) Uani 1 1 d U
O_109 O 0.274(2) 0.282(4) -0.259(16) 0.86(8) Uani 1 1 d U
O_110 O 0.6667 0.3333 0.467(13) 0.55(5) Uani 1 3 d SU
O_111 O 0.431(3) 0.1723(18) 0.034(11) 0.58(7) Uani 0.5 1 d PU
O_112 O 0.277(3) 0.225(2) 0.040(11) 0.95(10) Uani 1 1 d U
O_113 O 0.425(3) 0.231(3) 0.134(13) 1.03(11) Uani 1 1 d U
O_114 O 0.186(4) 0.233(4) 0.48(3) 1.13(13) Uani 1 1 d U
O_115 O 0.3388(17) 0.2915(16) -0.525(8) 0.64(4) Uani 1 1 d U
O_116 O 0.430(2) 0.131(3) -0.037(15) 0.98(11) Uani 1 1 d U
O_117 O 0.368(2) 0.2386(11) -0.694(13) 0.80(7) Uani 1 1 d U
O_118 O 0.2277(16) 0.186(3) 0.319(13) 0.83(7) Uani 1 1 d U

loop_
_atom_site_aniso_label
_atom_site_aniso_U_11
_atom_site_aniso_U_22
_atom_site_aniso_U_33
_atom_site_aniso_U_23
_atom_site_aniso_U_13
_atom_site_aniso_U_12
N_1 0.46(4) 0.49(5) 0.35(3) -0.08(4) 0.09(3) 0.21(3)
CA_1 0.47(4) 0.44(5) 0.33(3) -0.02(4) 0.07(3) 0.22(3)
C_1 0.46(5) 0.45(5) 0.23(5) -0.01(4) 0.08(4) 0.22(4)
O_1 0.56(5) 0.41(4) 0.28(4) 0.02(3) 0.15(4) 0.21(4)
CB_1 0.48(6) 0.50(6) 0.36(3) -0.08(5) 0.05(3) 0.26(5)
CG_1 0.47(5) 0.51(6) 0.40(5) -0.11(5) 0.07(5) 0.21(4)
CD_1 0.46(4) 0.40(5) 0.40(4) -0.08(4) 0.09(4) 0.22(4)
N_2 0.45(3) 0.44(4) 0.19(3) -0.05(2) 0.03(3) 0.21(3)
CA_2 0.45(3) 0.39(4) 0.45(6) -0.10(4) 0.13(5) 0.20(3)
C_2 0.45(4) 0.41(5) 0.46(5) -0.12(5) 0.22(5) 0.18(3)
O_2 0.67(7) 0.41(4) 0.41(4) -0.01(4) 0.32(4) 0.21(5)
CB_2 0.44(4) 0.48(4) 0.31(5) 0.00(4) 0.06(5) 0.23(3)
CG_2 0.31(4) 0.49(4) 0.24(4) -0.01(4) 0.02(4) 0.19(3)
CD_2 0.36(5) 0.51(5) 0.18(4) -0.02(4) -0.01(4) 0.20(3)
CE1_2 0.35(4) 0.42(4) 0.23(4) -0.06(3) 0.05(4) 0.23(3)
CE2_2 0.53(7) 0.46(7) 0.25(4) -0.04(4) 0.08(5) 0.19(5)
N_3 0.34(3) 0.34(3) 0.57(5) -0.27(4) 0.14(4) 0.14(3)
CA_3 0.39(4) 0.37(3) 0.69(6) -0.15(4) 0.29(5) 0.17(3)
C_3 0.46(5) 0.45(4) 0.69(6) -0.15(3) 0.20(6) 0.24(4)
O_3 0.69(8) 0.41(5) 0.69(6) -0.17(4) 0.22(8) 0.22(5)
CB_3 0.34(3) 0.55(5) 0.71(8) -0.06(6) 0.18(6) 0.17(4)
CG_3 0.41(4) 0.73(9) 0.76(10) -0.04(8) 0.14(8) 0.29(5)
CD_3 0.35(4) 0.91(11) 0.78(11) 0.04(11) 0.16(8) 0.21(6)
NZ_3 0.42(7) 1.15(17) 0.79(13) 0.25(12) -0.24(8) 0.08(9)
N_4 0.36(4) 0.41(3) 0.57(6) -0.10(4) 0.17(4) 0.22(4)
CA_4 0.28(3) 0.36(3) 0.31(4) -0.05(3) 0.07(3) 0.10(3)
C_4 0.33(5) 0.44(4) 0.27(4) -0.06(3) 0.06(3) 0.18(3)
O_4 0.23(3) 0.46(4) 0.29(4) -0.05(3) 0.07(3) 0.10(2)
CB1_4 0.35(4) 0.40(3) 0.46(6) -0.14(4) 0.03(4) 0.15(4)
CB2_4 0.36(5) 0.34(4) 0.38(6) -0.10(4) 0.02(3) 0.20(4)
CG1_4 0.27(4) 0.44(6) 0.53(10) -0.20(6) 0.05(5) 0.11(4)
CG2_4 0.32(4) 0.27(4) 0.30(5) -0.02(3) 0.05(3) 0.09(3)
N_5 0.36(4) 0.44(4) 0.34(3) -0.12(3) 0.00(3) 0.20(3)
CA_5 0.32(4) 0.46(5) 0.31(2) -0.12(2) 0.04(4) 0.22(3)
C_5 0.26(5) 0.53(5) 0.32(2) -0.14(3) 0.02(3) 0.20(3)
O_5 0.26(3) 0.58(5) 0.35(4) -0.17(3) 0.02(2) 0.17(3)
CB_5 0.37(4) 0.51(4) 0.41(5) -0.12(3) 0.05(4) 0.26(3)
CG_5 0.40(4) 0.56(4) 0.51(5) -0.09(4) 0.02(3) 0.31(3)
CD1_5 0.38(4) 0.54(4) 0.56(5) -0.07(4) 0.00(3) 0.34(3)
F1_5 0.42(4) 0.59(5) 0.54(6) -0.01(5) -0.03(4) 0.29(4)
CD2_5 0.41(5) 0.57(4) 0.55(5) -0.09(4) 0.00(3) 0.32(4)
F5_5 0.48(5) 0.53(5) 0.61(6) -0.14(5) 0.05(5) 0.26(4)
CE1_5 0.41(5) 0.59(4) 0.58(6) -0.04(4) -0.01(4) 0.35(4)
F2_5 0.49(5) 0.61(6) 0.75(7) -0.03(6) -0.03(5) 0.36(5)
CE2_5 0.43(5) 0.62(5) 0.58(5) -0.06(4) -0.01(4) 0.34(4)
F4_5 0.55(6) 0.76(7) 0.69(8) -0.11(7) 0.10(6) 0.41(5)
CZ_5 0.44(5) 0.61(4) 0.58(6) -0.04(4) -0.02(4) 0.36(4)
F3_5 0.65(6) 0.64(6) 0.75(8) -0.10(6) 0.06(7) 0.42(5)
N_6 0.29(4) 0.58(4) 0.31(2) -0.14(3) 0.03(3) 0.21(3)
CA_6 0.30(3) 0.61(4) 0.32(3) -0.16(3) -0.02(3) 0.25(3)
C_6 0.29(5) 0.63(4) 0.31(5) -0.16(4) 0.01(3) 0.26(4)
O_6 0.23(3) 0.73(6) 0.48(5) -0.32(5) -0.08(3) 0.25(3)
CB_6 0.31(4) 0.59(5) 0.28(2) -0.20(3) 0.02(3) 0.23(5)
CG_6 0.35(4) 0.60(6) 0.23(3) -0.03(4) -0.03(3) 0.25(4)
CD_6 0.26(4) 0.57(5) 0.27(3) -0.10(4) 0.01(3) 0.23(3)
N_7 0.32(4) 0.61(3) 0.36(4) -0.09(5) 0.03(3) 0.26(3)
CA_7 0.31(3) 0.59(4) 0.37(5) -0.19(4) 0.02(4) 0.27(3)
C_7 0.34(4) 0.63(4) 0.48(5) -0.25(5) -0.02(6) 0.31(4)
O_7 0.38(4) 0.65(7) 0.50(5) -0.35(5) -0.11(5) 0.29(5)
CB_7 0.30(3) 0.63(4) 0.34(5) -0.15(5) 0.00(3) 0.26(3)
CG_7 0.31(3) 0.58(6) 0.25(4) -0.02(4) 0.04(3) 0.21(4)
CD_7 0.30(3) 0.55(6) 0.17(4) -0.02(5) 0.00(3) 0.21(4)
CE1_7 0.32(3) 0.43(5) 0.18(3) 0.06(4) 0.02(3) 0.21(4)
CE2_7 0.29(4) 0.37(4) 0.21(3) -0.02(4) 0.01(3) 0.17(3)
N_8 0.39(4) 0.49(4) 0.56(5) -0.25(5) -0.05(5) 0.22(4)
CA_8 0.38(4) 0.54(4) 0.69(7) -0.29(6) -0.05(5) 0.24(4)
C_8 0.43(4) 0.57(5) 0.54(6) -0.18(6) 0.06(4) 0.28(4)
O_8 0.37(4) 0.65(7) 0.54(6) -0.23(6) 0.09(4) 0.19(4)
CB_8 0.48(5) 0.50(4) 0.82(10) -0.28(7) -0.08(6) 0.20(4)
CG_8 0.60(7) 0.55(4) 0.91(12) -0.17(9) -0.07(9) 0.28(6)
CD_8 0.75(10) 0.48(7) 1.00(13) -0.24(9) 0.02(11) 0.28(8)
NZ_8 1.04(16) 0.43(7) 1.2(2) -0.14(11) 0.01(19) 0.21(11)
N_9 0.42(4) 0.52(5) 0.44(5) -0.18(4) 0.03(4) 0.27(4)
CA_9 0.36(4) 0.42(3) 0.28(4) -0.07(3) 0.10(3) 0.17(3)
C_9 0.37(4) 0.36(5) 0.26(4) -0.05(3) 0.13(3) 0.18(4)
O_9 0.50(4) 0.28(3) 0.31(4) -0.06(3) 0.03(3) 0.21(3)
CB1_9 0.38(4) 0.45(5) 0.34(6) -0.05(4) 0.13(3) 0.21(4)
CB2_9 0.34(4) 0.41(4) 0.22(5) -0.09(3) 0.05(3) 0.18(4)
CG1_9 0.48(7) 0.44(4) 0.27(5) -0.11(4) 0.08(5) 0.23(5)
CG2_9 0.37(5) 0.45(5) 0.25(5) -0.06(4) 0.10(4) 0.19(4)
N_10 0.48(4) 0.39(4) 0.29(3) -0.07(3) 0.12(3) 0.24(3)
CA_10 0.57(5) 0.44(5) 0.35(3) -0.07(4) 0.09(3) 0.31(4)
C_10 0.49(5) 0.40(6) 0.33(3) -0.04(3) 0.06(3) 0.23(4)
O_10 0.45(4) 0.43(5) 0.44(5) -0.10(4) 0.04(3) 0.27(3)
CB_10 0.70(5) 0.46(6) 0.36(5) -0.15(5) -0.02(5) 0.37(4)
CG_10 0.77(5) 0.58(6) 0.42(6) -0.24(4) -0.12(5) 0.48(5)
CD1_10 0.76(5) 0.70(7) 0.51(7) -0.29(5) -0.16(6) 0.47(6)
CD2_10 0.74(5) 0.64(7) 0.29(6) -0.24(4) -0.25(5) 0.47(6)
CE1_10 0.78(6) 0.72(8) 0.58(7) -0.35(5) -0.22(6) 0.51(7)
CE2_10 0.74(6) 0.74(8) 0.42(6) -0.26(5) -0.31(6) 0.54(7)
CZ1_10 0.74(7) 0.69(8) 0.49(6) -0.37(5) -0.28(6) 0.58(7)
CZ2_10 0.80(6) 0.74(8) 0.62(8) -0.39(6) -0.18(6) 0.56(7)
CZ3_10 0.83(6) 0.82(9) 0.68(10) -0.35(7) -0.15(6) 0.53(7)
CZ4_10 0.78(6) 0.80(8) 0.66(9) -0.31(7) -0.10(7) 0.51(8)
CZ5_10 0.78(6) 0.69(8) 0.53(6) -0.35(5) -0.06(6) 0.51(6)
O_101 0.43(4) 0.60(6) 0.33(4) -0.03(4) 0.03(4) 0.24(4)
O_102 0.40(5) 0.83(11) 0.50(8) -0.07(8) -0.13(6) 0.19(6)
O_103 0.51(7) 0.87(12) 0.78(12) -0.01(10) 0.24(8) 0.32(7)
O_104 0.90(11) 0.41(5) 0.27(4) -0.03(4) 0.11(6) 0.14(5)
O_105 0.61(7) 0.60(7) 1.21(17) 0.11(10) -0.09(10) 0.42(6)
O_106 0.64(6) 0.40(4) 0.41(5) -0.15(4) -0.04(4) 0.31(4)
O_107 0.55(7) 0.90(11) 0.44(6) -0.11(8) -0.01(6) 0.34(7)
O_108 0.77(10) 0.61(9) 0.45(7) -0.26(7) -0.17(7) 0.17(7)
O_109 0.65(10) 1.08(17) 0.93(17) -0.08(15) -0.05(11) 0.50(11)
O_110 0.50(5) 0.50(5) 0.66(14) 0 0 0.25(3)
O_111 0.79(14) 0.34(7) 0.75(16) -0.18(9) 0.01(12) 0.39(9)
O_112 1.26(19) 0.70(10) 0.76(13) -0.35(10) 0.10(12) 0.38(11)
O_113 1.20(17) 1.08(15) 1.10(18) -0.21(12) 0.42(13) 0.80(14)
O_114 0.99(15) 1.3(2) 1.4(3) 0.04(17) -0.08(16) 0.80(16)
O_115 0.67(8) 0.63(8) 0.62(10) -0.15(8) -0.19(8) 0.32(6)
O_116 0.76(10) 1.31(19) 1.2(2) -0.03(15) 0.23(12) 0.75(13)
O_117 0.76(10) 0.33(4) 1.08(17) -0.11(8) -0.02(12) 0.10(5)
O_118 0.53(7) 0.89(12) 0.92(15) 0.17(13) -0.10(10) 0.24(7)

loop_
_atom_type_symbol
_atom_type_description
_atom_type_scat_dispersion_real
_atom_type_scat_dispersion_imag
_atom_type_scat_source
C C 0.0181 0 'International Tables Vol C Tables 4.2.6.8 and 6.1.1.4'
H H 0 0 'International Tables Vol C Tables 4.2.6.8 and 6.1.1.4'
N N 0.0311 0 'International Tables Vol C Tables 4.2.6.8 and 6.1.1.4'
O O 0.0492 0 'International Tables Vol C Tables 4.2.6.8 and 6.1.1.4'
F F 0.0727 0 'International Tables Vol C Tables 4.2.6.8 and 6.1.1.4'

loop_
_geom_angle_atom_site_label_1
_geom_angle_atom_site_label_2
_geom_angle_atom_site_label_3
_geom_angle
C_10 N_1 CD_1 127(2)
C_10 N_1 CA_1 120(2)
CD_1 N_1 CA_1 112.6(17)
N_1 CA_1 C_1 112.9(18)
N_1 CA_1 CB_1 102.3(17)
C_1 CA_1 CB_1 110(2)
N_1 CA_1 HA_1 110.4
C_1 CA_1 HA_1 110.4
CB_1 CA_1 HA_1 110.4
O_1 C_1 N_2 122(3)
O_1 C_1 CA_1 118(2)
N_2 C_1 CA_1 119(2)
CG_1 CB_1 CA_1 104(2)
CG_1 CB_1 HB1_1 111
CA_1 CB_1 HB1_1 111
CG_1 CB_1 HB2_1 111
CA_1 CB_1 HB2_1 111
HB1_1 CB_1 HB2_1 109
CB_1 CG_1 CD_1 106(2)
CB_1 CG_1 HG1_1 110.6
CD_1 CG_1 HG1_1 110.6
CB_1 CG_1 HG2_1 110.6
CD_1 CG_1 HG2_1 110.6
HG1_1 CG_1 HG2_1 108.7
N_1 CD_1 CG_1 103(4)
N_1 CD_1 HD1_1 111.1
CG_1 CD_1 HD1_1 111.1
N_1 CD_1 HD2_1 111.1
CG_1 CD_1 HD2_1 111.1
HD1_1 CD_1 HD2_1 109.1
C_1 N_2 CB_2 119(2)
C_1 N_2 H0_2 120.6
CB_2 N_2 H0_2 120.6
CB_2 CA_2 C_2 110(2)
CB_2 CA_2 HA1_2 109.6
C_2 CA_2 HA1_2 109.6
CB_2 CA_2 HA2_2 109.6
C_2 CA_2 HA2_2 109.6
HA1_2 CA_2 HA2_2 108.1
O_2 C_2 N_3 123(3)
O_2 C_2 CA_2 121(3)
N_3 C_2 CA_2 116(3)
CA_2 CB_2 N_2 111(2)
CA_2 CB_2 CG_2 114(2)
N_2 CB_2 CG_2 109(2)
CA_2 CB_2 HB_2 107.6
N_2 CB_2 HB_2 107.6
CG_2 CB_2 HB_2 107.6
CD_2 CG_2 CB_2 112(2)
CD_2 CG_2 HG1_2 109.2
CB_2 CG_2 HG1_2 109.2
CD_2 CG_2 HG2_2 109.2
CB_2 CG_2 HG2_2 109.2
HG1_2 CG_2 HG2_2 107.9
CG_2 CD_2 CE1_2 111(2)
CG_2 CD_2 CE2_2 113(2)
CE1_2 CD_2 CE2_2 107(2)
CG_2 CD_2 HD_2 108.5
CE1_2 CD_2 HD_2 108.5
CE2_2 CD_2 HD_2 108.5
CD_2 CE1_2 HE1A_2 109.5
CD_2 CE1_2 HE1B_2 109.5
HE1A_2 CE1_2 HE1B_2 109.5
CD_2 CE1_2 HE1C_2 109.5
HE1A_2 CE1_2 HE1C_2 109.5
HE1B_2 CE1_2 HE1C_2 109.5
CD_2 CE2_2 HE2A_2 109.5
CD_2 CE2_2 HE2B_2 109.5
HE2A_2 CE2_2 HE2B_2 109.5
CD_2 CE2_2 HE2C_2 109.5
HE2A_2 CE2_2 HE2C_2 109.5
HE2B_2 CE2_2 HE2C_2 109.5
C_2 N_3 CA_3 125(2)
C_2 N_3 H0_3 117.3
CA_3 N_3 H0_3 117.3
N_3 CA_3 C_3 111(2)
N_3 CA_3 CB_3 108(2)
C_3 CA_3 CB_3 112(2)
N_3 CA_3 HA_3 108.7
C_3 CA_3 HA_3 108.7
CB_3 CA_3 HA_3 108.7
O_3 C_3 N_4 121(3)
O_3 C_3 CA_3 123(3)
N_4 C_3 CA_3 116(2)
CG_3 CB_3 CA_3 118(3)
CG_3 CB_3 HB1_3 107.9
CA_3 CB_3 HB1_3 107.9
CG_3 CB_3 HB2_3 107.9
CA_3 CB_3 HB2_3 107.9
HB1_3 CB_3 HB2_3 107.2
CB_3 CG_3 CD_3 111(3)
CB_3 CG_3 HG1_3 109.5
CD_3 CG_3 HG1_3 109.5
CB_3 CG_3 HG2_3 109.5
CD_3 CG_3 HG2_3 109.5
HG1_3 CG_3 HG2_3 108
NZ_3 CD_3 CG_3 113(8)
NZ_3 CD_3 HD1_3 111
CG_3 CD_3 HD1_3 107
NZ_3 CD_3 HD2_3 109
CG_3 CD_3 HD2_3 109
HD1_3 CD_3 HD2_3 107.8
CD_3 NZ_3 HZ1_3 109.5
CD_3 NZ_3 HZ2_3 109.5
HZ1_3 NZ_3 HZ2_3 109.5
CD_3 NZ_3 HZ3_3 111.0
HZ1_3 NZ_3 HZ3_3 109.5
HZ2_3 NZ_3 HZ3_3 109.5
C_3 N_4 CB1_4 117(3)
C_3 N_4 H0_4 121.3
CB1_4 N_4 H0_4 121.3
C_4 CA_4 CB2_4 111.4(16)
C_4 CA_4 CB1_4 105.0(18)
CB2_4 CA_4 CB1_4 118.9(18)
C_4 CA_4 HA_4 106.9
CB2_4 CA_4 HA_4 106.9
CB1_4 CA_4 HA_4 106.9
O_4 C_4 N_5 121(2)
O_4 C_4 CA_4 122(2)
N_5 C_4 CA_4 117(2)
N_4 CB1_4 CA_4 110(2)
N_4 CB1_4 HB1A_4 109.7
CA_4 CB1_4 HB1A_4 109.7
N_4 CB1_4 HB1B_4 109.7
CA_4 CB1_4 HB1B_4 109.7
HB1A_4 CB1_4 HB1B_4 108.2
CG2_4 CB2_4 CG1_4 111(2)
CG2_4 CB2_4 CA_4 110.4(18)
CG1_4 CB2_4 CA_4 110.7(18)
CG2_4 CB2_4 HB2_4 108.3
CG1_4 CB2_4 HB2_4 108.3
CA_4 CB2_4 HB2_4 108.3
CB2_4 CG1_4 HG1A_4 109.5
CB2_4 CG1_4 HG1B_4 109.5
HG1A_4 CG1_4 HG1B_4 109.5
CB2_4 CG1_4 HG1C_4 109.5
HG1A_4 CG1_4 HG1C_4 109.5
HG1B_4 CG1_4 HG1C_4 109.5
CB2_4 CG2_4 HG2A_4 109.5
CB2_4 CG2_4 HG2B_4 109.5
HG2A_4 CG2_4 HG2B_4 109.5
CB2_4 CG2_4 HG2C_4 109.5
HG2A_4 CG2_4 HG2C_4 109.5
HG2B_4 CG2_4 HG2C_4 109.5
C_4 N_5 CA_5 118(2)
C_4 N_5 H0_5 121.2
CA_5 N_5 H0_5 121.2
N_5 CA_5 C_5 111.7(19)
N_5 CA_5 CB_5 111.7(19)
C_5 CA_5 CB_5 109.5(19)
N_5 CA_5 HA_5 108
C_5 CA_5 HA_5 108
CB_5 CA_5 HA_5 108
O_5 C_5 N_6 120(2)
O_5 C_5 CA_5 122(2)
N_6 C_5 CA_5 118(2)
CG_5 CB_5 CA_5 113.1(16)
CG_5 CB_5 HB1_5 109
CA_5 CB_5 HB1_5 109
CG_5 CB_5 HB2_5 109
CA_5 CB_5 HB2_5 109
HB1_5 CB_5 HB2_5 107.8
CD2_5 CG_5 CD1_5 120(2)
CD2_5 CG_5 CB_5 121(2)
CD1_5 CG_5 CB_5 119(2)
F1_5 CD1_5 CG_5 121(2)
F1_5 CD1_5 CE1_5 119(2)
CG_5 CD1_5 CE1_5 120(2)
F5_5 CD2_5 CG_5 123(2)
F5_5 CD2_5 CE2_5 116(2)
CG_5 CD2_5 CE2_5 121(2)
F2_5 CE1_5 CD1_5 118(2)
F2_5 CE1_5 CZ_5 122(2)
CD1_5 CE1_5 CZ_5 120(2)
F4_5 CE2_5 CZ_5 123(3)
F4_5 CE2_5 CD2_5 117(2)
CZ_5 CE2_5 CD2_5 119(2)
F3_5 CZ_5 CE2_5 119(2)
F3_5 CZ_5 CE1_5 121(3)
CE2_5 CZ_5 CE1_5 120(2)
C_5 N_6 CA_6 119(2)
C_5 N_6 CD_6 128(2)
CA_6 N_6 CD_6 112.2(17)
N_6 CA_6 CB_6 100.8(16)
N_6 CA_6 C_6 114.9(18)
CB_6 CA_6 C_6 110.7(19)
N_6 CA_6 HA_6 110
CB_6 CA_6 HA_6 110
C_6 CA_6 HA_6 110
O_6 C_6 N_7 121(3)
O_6 C_6 CA_6 117(2)
N_7 C_6 CA_6 122(2)
CG_6 CB_6 CA_6 103(2)
CG_6 CB_6 HB1_6 111.2
CA_6 CB_6 HB1_6 111.2
CG_6 CB_6 HB2_6 111.2
CA_6 CB_6 HB2_6 111.2
HB1_6 CB_6 HB2_6 109.1
CB_6 CG_6 CD_6 103(2)
CB_6 CG_6 HG1_6 111.1
CD_6 CG_6 HG1_6 111.1
CB_6 CG_6 HG2_6 111.1
CD_6 CG_6 HG2_6 111.1
HG1_6 CG_6 HG2_6 109
N_6 CD_6 CG_6 102.1(18)
N_6 CD_6 HD1_6 111.3
CG_6 CD_6 HD1_6 111.3
N_6 CD_6 HD2_6 111.3
CG_6 CD_6 HD2_6 111.3
HD1_6 CD_6 HD2_6 109.2
C_6 N_7 CB_7 123(3)
C_6 N_7 H0_7 118.5
CB_7 N_7 H0_7 118.5
CB_7 CA_7 C_7 108.1(19)
CB_7 CA_7 HA1_7 110.1
C_7 CA_7 HA1_7 110.1
CB_7 CA_7 HA2_7 110.1
C_7 CA_7 HA2_7 110.1
HA1_7 CA_7 HA2_7 108.4
O_7 C_7 N_8 122(3)
O_7 C_7 CA_7 119(3)
N_8 C_7 CA_7 119(3)
N_7 CB_7 CA_7 113(2)
N_7 CB_7 CG_7 108(2)
CA_7 CB_7 CG_7 111(2)
N_7 CB_7 HB_7 108.3
CA_7 CB_7 HB_7 108.3
CG_7 CB_7 HB_7 108.3
CD_7 CG_7 CB_7 111(2)
CD_7 CG_7 HG1_7 109.4
CB_7 CG_7 HG1_7 109.4
CD_7 CG_7 HG2_7 109.4
CB_7 CG_7 HG2_7 109.4
HG1_7 CG_7 HG2_7 108
CG_7 CD_7 CE2_7 112(2)
CG_7 CD_7 CE1_7 110(2)
CE2_7 CD_7 CE1_7 109(2)
CG_7 CD_7 HD1_7 108.7
CE2_7 CD_7 HD1_7 108.7
CE1_7 CD_7 HD1_7 108.7
CD_7 CE1_7 HE1A_7 109.5
CD_7 CE1_7 HE1B_7 109.5
HE1A_7 CE1_7 HE1B_7 109.5
CD_7 CE1_7 HE1C_7 109.5
HE1A_7 CE1_7 HE1C_7 109.5
HE1B_7 CE1_7 HE1C_7 109.5
CD_7 CE2_7 HE2A_7 109.5
CD_7 CE2_7 HE2B_7 109.5
HE2A_7 CE2_7 HE2B_7 109.5
CD_7 CE2_7 HE2C_7 109.5
HE2A_7 CE2_7 HE2C_7 109.5
HE2B_7 CE2_7 HE2C_7 109.5
C_7 N_8 CA_8 121(3)
C_7 N_8 H0_8 119.7
CA_8 N_8 H0_8 119.7
N_8 CA_8 CB_8 113(2)
N_8 CA_8 C_8 112(2)
CB_8 CA_8 C_8 106(2)
N_8 CA_8 HA_8 108.7
CB_8 CA_8 HA_8 108.7
C_8 CA_8 HA_8 108.7
O_8 C_8 N_9 128(3)
O_8 C_8 CA_8 117(3)
N_9 C_8 CA_8 116(2)
CA_8 CB_8 CG_8 113(3)
CA_8 CB_8 HB1_8 109
CG_8 CB_8 HB1_8 109
CA_8 CB_8 HB2_8 109
CG_8 CB_8 HB2_8 109
HB1_8 CB_8 HB2_8 107.8
CD_8 CG_8 CB_8 112(8)
CD_8 CG_8 HG1_8 109.5
CB_8 CG_8 HG1_8 109.5
CD_8 CG_8 HG2_8 109.5
CB_8 CG_8 HG2_8 109.5
HG1_8 CG_8 HG2_8 108
NZ_8 CD_8 CG_8 115(10)
NZ_8 CD_8 HD1_8 108.6
CG_8 CD_8 HD1_8 107.0
NZ_8 CD_8 HD2_8 108.6
CG_8 CD_8 HD2_8 108.6
HD1_8 CD_8 HD2_8 107.6
CD_8 NZ_8 HZ1_8 109.5
CD_8 NZ_8 HZ2_8 109.5
HZ1_8 NZ_8 HZ2_8 109.5
CD_8 NZ_8 HZ3_8 109.5
HZ1_8 NZ_8 HZ3_8 109.5
HZ2_8 NZ_8 HZ3_8 109.5
C_8 N_9 CB1_9 122(3)
C_8 N_9 H0_9 119.1
CB1_9 N_9 H0_9 119.1
C_9 CA_9 CB1_9 104.9(18)
C_9 CA_9 CB2_9 107.1(16)
CB1_9 CA_9 CB2_9 123.2(19)
C_9 CA_9 HA_9 106.9
CB1_9 CA_9 HA_9 106.9
CB2_9 CA_9 HA_9 106.9
O_9 C_9 N_10 124(2)
O_9 C_9 CA_9 120(2)
N_10 C_9 CA_9 116(2)
N_9 CB1_9 CA_9 116(3)
N_9 CB1_9 HB1A_9 108.3
CA_9 CB1_9 HB1A_9 108.3
N_9 CB1_9 HB1B_9 108.3
CA_9 CB1_9 HB1B_9 108.3
HB1A_9 CB1_9 HB1B_9 107.4
CG1_9 CB2_9 CG2_9 112(2)
CG1_9 CB2_9 CA_9 110.4(18)
CG2_9 CB2_9 CA_9 108.9(18)
CG1_9 CB2_9 HB2_9 108.6
CG2_9 CB2_9 HB2_9 108.6
CA_9 CB2_9 HB2_9 108.6
CB2_9 CG1_9 HG1A_9 109.5
CB2_9 CG1_9 HG1B_9 109.5
HG1A_9 CG1_9 HG1B_9 109.5
CB2_9 CG1_9 HG1C_9 109.5
HG1A_9 CG1_9 HG1C_9 109.5
HG1B_9 CG1_9 HG1C_9 109.5
CB2_9 CG2_9 HG2A_9 109.5
CB2_9 CG2_9 HG2B_9 109.5
HG2A_9 CG2_9 HG2B_9 109.5
CB2_9 CG2_9 HG2C_9 109.5
HG2A_9 CG2_9 HG2C_9 109.5
HG2B_9 CG2_9 HG2C_9 109.5
C_9 N_10 CA_10 120(2)
C_9 N_10 H0_10 120.2
CA_10 N_10 H0_10 120.2
N_10 CA_10 C_10 109.5(19)
N_10 CA_10 CB_10 111.8(19)
C_10 CA_10 CB_10 110.3(19)
N_10 CA_10 HA_10 108.4
C_10 CA_10 HA_10 108.4
CB_10 CA_10 HA_10 108.4
O_10 C_10 N_1 120(2)
O_10 C_10 CA_10 121(2)
N_1 C_10 CA_10 119(2)
CA_10 CB_10 CG_10 112.0(17)
CA_10 CB_10 HB1_10 109.2
CG_10 CB_10 HB1_10 109.2
CA_10 CB_10 HB2_10 109.2
CG_10 CB_10 HB2_10 109.2
HB1_10 CB_10 HB2_10 107.9
CD2_10 CG_10 CD1_10 116(2)
CD2_10 CG_10 CB_10 122(2)
CD1_10 CG_10 CB_10 122(2)
CE1_10 CD1_10 CG_10 121(2)
CE1_10 CD1_10 CZ5_10 120(5)
CG_10 CD1_10 CZ5_10 119(2)
CG_10 CD2_10 CE2_10 123(5)
CG_10 CD2_10 HD2_10 118.7
CE2_10 CD2_10 HD2_10 118.7
CZ2_10 CE1_10 CD1_10 121(5)
CZ2_10 CE1_10 CZ1_10 117(6)
CD1_10 CE1_10 CZ1_10 122(5)
CD2_10 CE2_10 CZ1_10 121(3)
CD2_10 CE2_10 HE2_10 119.7
CZ1_10 CE2_10 HE2_10 119.7
CE1_10 CZ1_10 CE2_10 117(2)
CE1_10 CZ1_10 HZ1_10 121.6
CE2_10 CZ1_10 HZ1_10 121.6
CZ3_10 CZ2_10 CE1_10 118(2)
CZ3_10 CZ2_10 HZ2_10 121
CE1_10 CZ2_10 HZ2_10 121
CZ2_10 CZ3_10 CZ4_10 122(3)
CZ2_10 CZ3_10 HZ3_10 119.2
CZ4_10 CZ3_10 HZ3_10 119.2
CZ3_10 CZ4_10 CZ5_10 120(3)
CZ3_10 CZ4_10 HZ4_10 120
CZ5_10 CZ4_10 HZ4_10 120
CZ4_10 CZ5_10 CD1_10 118(2)
CZ4_10 CZ5_10 HZ5_10 120.8
CD1_10 CZ5_10 HZ5_10 120.8

loop_
_geom_bond_atom_site_label_1
_geom_bond_atom_site_label_2
_geom_bond_distance
N_1 C_10 1.319(17)
N_1 CD_1 1.465(18)
N_1 CA_1 1.469(17)
CA_1 C_1 1.519(17)
CA_1 CB_1 1.537(18)
CA_1 HA_1 1
C_1 O_1 1.238(18)
C_1 N_2 1.336(18)
CB_1 CG_1 1.49(2)
CB_1 HB1_1 0.99
CB_1 HB2_1 0.99
CG_1 CD_1 1.507(19)
CG_1 HG1_1 0.99
CG_1 HG2_1 0.99
CD_1 HD1_1 0.99
CD_1 HD2_1 0.99
N_2 CB_2 1.493(17)
N_2 H0_2 0.88
CA_2 CB_2 1.474(18)
CA_2 C_2 1.544(18)
CA_2 HA1_2 0.99
CA_2 HA2_2 0.99
C_2 O_2 1.222(19)
C_2 N_3 1.325(18)
CB_2 CG_2 1.539(18)
CB_2 HB_2 1
CG_2 CD_2 1.514(18)
CG_2 HG1_2 0.99
CG_2 HG2_2 0.99
CD_2 CE1_2 1.527(18)
CD_2 CE2_2 1.523(18)
CD_2 HD_2 1
CE1_2 HE1A_2 0.98
CE1_2 HE1B_2 0.98
CE1_2 HE1C_2 0.98
CE2_2 HE2A_2 0.98
CE2_2 HE2B_2 0.98
CE2_2 HE2C_2 0.98
N_3 CA_3 1.460(17)
N_3 H0_3 0.88
CA_3 C_3 1.520(17)
CA_3 CB_3 1.525(18)
CA_3 HA_3 1
C_3 O_3 1.236(19)
C_3 N_4 1.334(19)
CB_3 CG_3 1.52(2)
CB_3 HB1_3 0.99
CB_3 HB2_3 0.99
CG_3 CD_3 1.52(2)
CG_3 HG1_3 0.99
CG_3 HG2_3 0.99
CD_3 NZ_3 1.49(2)
CD_3 HD1_3 0.97
CD_3 HD2_3 1.01
NZ_3 HZ1_3 0.91
NZ_3 HZ2_3 0.91
NZ_3 HZ3_3 0.91
N_4 CB1_4 1.46(2)
N_4 H0_4 0.88
CA_4 C_4 1.526(17)
CA_4 CB2_4 1.535(17)
CA_4 CB1_4 1.546(18)
CA_4 HA_4 1
C_4 O_4 1.235(18)
C_4 N_5 1.340(18)
CB1_4 HB1A_4 0.99
CB1_4 HB1B_4 0.99
CB2_4 CG2_4 1.519(18)
CB2_4 CG1_4 1.525(18)
CB2_4 HB2_4 1
CG1_4 HG1A_4 0.98
CG1_4 HG1B_4 0.98
CG1_4 HG1C_4 0.98
CG2_4 HG2A_4 0.98
CG2_4 HG2B_4 0.98
CG2_4 HG2C_4 0.98
N_5 CA_5 1.462(17)
N_5 H0_5 0.88
CA_5 C_5 1.525(17)
CA_5 CB_5 1.530(17)
CA_5 HA_5 1
C_5 O_5 1.237(18)
C_5 N_6 1.329(17)
CB_5 CG_5 1.505(18)
CB_5 HB1_5 0.99
CB_5 HB2_5 0.99
CG_5 CD2_5 1.377(17)
CG_5 CD1_5 1.380(18)
CD1_5 F1_5 1.349(18)
CD1_5 CE1_5 1.390(18)
CD2_5 F5_5 1.345(18)
CD2_5 CE2_5 1.387(18)
CE1_5 F2_5 1.344(18)
CE1_5 CZ_5 1.389(18)
CE2_5 F4_5 1.349(19)
CE2_5 CZ_5 1.381(18)
CZ_5 F3_5 1.349(19)
N_6 CA_6 1.464(17)
N_6 CD_6 1.479(18)
CA_6 CB_6 1.529(18)
CA_6 C_6 1.529(17)
CA_6 HA_6 1
C_6 O_6 1.237(18)
C_6 N_7 1.324(18)
CB_6 CG_6 1.490(19)
CB_6 HB1_6 0.99
CB_6 HB2_6 0.99
CG_6 CD_6 1.519(19)
CG_6 HG1_6 0.99
CG_6 HG2_6 0.99
CD_6 HD1_6 0.99
CD_6 HD2_6 0.99
N_7 CB_7 1.465(18)
N_7 H0_7 0.88
CA_7 CB_7 1.471(18)
CA_7 C_7 1.529(18)
CA_7 HA1_7 0.99
CA_7 HA2_7 0.99
C_7 O_7 1.231(19)
C_7 N_8 1.327(19)
CB_7 CG_7 1.548(18)
CB_7 HB_7 1
CG_7 CD_7 1.506(18)
CG_7 HG1_7 0.99
CG_7 HG2_7 0.99
CD_7 CE2_7 1.516(18)
CD_7 CE1_7 1.540(18)
CD_7 HD1_7 1
CE1_7 HE1A_7 0.98
CE1_7 HE1B_7 0.98
CE1_7 HE1C_7 0.98
CE2_7 HE2A_7 0.98
CE2_7 HE2B_7 0.98
CE2_7 HE2C_7 0.98
N_8 CA_8 1.467(17)
N_8 H0_8 0.88
CA_8 CB_8 1.528(19)
CA_8 C_8 1.531(18)
CA_8 HA_8 1
C_8 O_8 1.238(19)
C_8 N_9 1.331(18)
CB_8 CG_8 1.54(2)
CB_8 HB1_8 0.99
CB_8 HB2_8 0.99
CG_8 CD_8 1.51(2)
CG_8 HG1_8 0.99
CG_8 HG2_8 0.99
CD_8 NZ_8 1.49(2)
CD_8 HD1_8 1.01
CD_8 HD2_8 0.99
NZ_8 HZ1_8 0.91
NZ_8 HZ2_8 0.91
NZ_8 HZ3_8 0.91
N_9 CB1_9 1.45(2)
N_9 H0_9 0.88
CA_9 C_9 1.532(17)
CA_9 CB1_9 1.530(17)
CA_9 CB2_9 1.549(17)
CA_9 HA_9 1
C_9 O_9 1.234(18)
C_9 N_10 1.329(18)
CB1_9 HB1A_9 0.99
CB1_9 HB1B_9 0.99
CB2_9 CG1_9 1.516(18)
CB2_9 CG2_9 1.522(17)
CB2_9 HB2_9 1
CG1_9 HG1A_9 0.98
CG1_9 HG1B_9 0.98
CG1_9 HG1C_9 0.98
CG2_9 HG2A_9 0.98
CG2_9 HG2B_9 0.98
CG2_9 HG2C_9 0.98
N_10 CA_10 1.464(17)
N_10 H0_10 0.88
CA_10 C_10 1.525(17)
CA_10 CB_10 1.536(17)
CA_10 HA_10 1
C_10 O_10 1.236(18)
CB_10 CG_10 1.534(18)
CB_10 HB1_10 0.99
CB_10 HB2_10 0.99
CG_10 CD2_10 1.388(19)
CG_10 CD1_10 1.384(18)
CD1_10 CE1_10 1.385(18)
CD1_10 CZ5_10 1.386(19)
CD2_10 CE2_10 1.384(19)
CD2_10 HD2_10 0.95
CE1_10 CZ2_10 1.372(18)
CE1_10 CZ1_10 1.385(19)
CE2_10 CZ1_10 1.389(19)
CE2_10 HE2_10 0.95
CZ1_10 HZ1_10 0.95
CZ2_10 CZ3_10 1.372(19)
CZ2_10 HZ2_10 0.95
CZ3_10 CZ4_10 1.375(19)
CZ3_10 HZ3_10 0.95
CZ4_10 CZ5_10 1.381(19)
CZ4_10 HZ4_10 0.95
CZ5_10 HZ5_10 0.95

loop_
_geom_hbond_atom_site_label_D
_geom_hbond_atom_site_label_H
_geom_hbond_atom_site_label_A
_geom_hbond_distance_DH
_geom_hbond_distance_HA
_geom_hbond_distance_DA
_geom_hbond_angle_DHA
_geom_hbond_site_symmetry_A
N_2 H0_2 O_9 0.88 2.1 2.94(5) 159.7 .
N_3 H0_3 O_8 0.88 1.86 2.74(6) 174.1 .
NZ_3 HZ3_3 O_103 0.91 2.48 3.31(16) 148.9 .
N_4 H0_4 O_104 0.88 1.97 2.62(6) 130.3 .
N_5 H0_5 O_101 0.88 1.85 2.67(5) 154.6 .
N_7 H0_7 O_4 0.88 2.38 3.15(5) 146.4 .
N_8 H0_8 O_3 0.88 1.72 2.60(7) 173.8 .
N_9 H0_9 O_102 0.88 1.76 2.59(8) 155.3 1_554
N_10 H0_10 O_106 0.88 2.04 2.87(5) 157.5 .

loop_
_geom_torsion_atom_site_label_1
_geom_torsion_atom_site_label_2
_geom_torsion_atom_site_label_3
_geom_torsion_atom_site_label_4
_geom_torsion
C_10 N_1 CA_1 C_1 -77(2)
CD_1 N_1 CA_1 C_1 104(3)
C_10 N_1 CA_1 CB_1 165(3)
CD_1 N_1 CA_1 CB_1 -15(3)
N_1 CA_1 C_1 O_1 177(3)
CB_1 CA_1 C_1 O_1 -69(3)
N_1 CA_1 C_1 N_2 -3(3)
CB_1 CA_1 C_1 N_2 110(3)
N_1 CA_1 CB_1 CG_1 30(4)
C_1 CA_1 CB_1 CG_1 -90(4)
CA_1 CB_1 CG_1 CD_1 -35(6)
C_10 N_1 CD_1 CG_1 175(4)
CA_1 N_1 CD_1 CG_1 -6(4)
CB_1 CG_1 CD_1 N_1 26(6)
O_1 C_1 N_2 CB_2 2(4)
CA_1 C_1 N_2 CB_2 -178(3)
CB_2 CA_2 C_2 O_2 -58(3)
CB_2 CA_2 C_2 N_3 120(3)
C_2 CA_2 CB_2 N_2 171(3)
C_2 CA_2 CB_2 CG_2 -66(3)
C_1 N_2 CB_2 CA_2 -79(3)
C_1 N_2 CB_2 CG_2 155(3)
CA_2 CB_2 CG_2 CD_2 165(3)
N_2 CB_2 CG_2 CD_2 -70(3)
CB_2 CG_2 CD_2 CE1_2 172(3)
CB_2 CG_2 CD_2 CE2_2 -67(3)
O_2 C_2 N_3 CA_3 -5(4)
CA_2 C_2 N_3 CA_3 177(3)
C_2 N_3 CA_3 C_3 124(3)
C_2 N_3 CA_3 CB_3 -113(4)
N_3 CA_3 C_3 O_3 62(3)
CB_3 CA_3 C_3 O_3 -59(3)
N_3 CA_3 C_3 N_4 -117(3)
CB_3 CA_3 C_3 N_4 123(3)
N_3 CA_3 CB_3 CG_3 176(7)
C_3 CA_3 CB_3 CG_3 -61(7)
CA_3 CB_3 CG_3 CD_3 -174(5)
CB_3 CG_3 CD_3 NZ_3 -74(9)
O_3 C_3 N_4 CB1_4 19(5)
CA_3 C_3 N_4 CB1_4 -163(4)
CB2_4 CA_4 C_4 O_4 65(3)
CB1_4 CA_4 C_4 O_4 -65(3)
CB2_4 CA_4 C_4 N_5 -116(2)
CB1_4 CA_4 C_4 N_5 114(3)
C_3 N_4 CB1_4 CA_4 -161(3)
C_4 CA_4 CB1_4 N_4 163(4)
CB2_4 CA_4 CB1_4 N_4 38(5)
C_4 CA_4 CB2_4 CG2_4 59(3)
CB1_4 CA_4 CB2_4 CG2_4 -179(3)
C_4 CA_4 CB2_4 CG1_4 -64(3)
CB1_4 CA_4 CB2_4 CG1_4 58(3)
O_4 C_4 N_5 CA_5 10(3)
CA_4 C_4 N_5 CA_5 -169(3)
C_4 N_5 CA_5 C_5 49(3)
C_4 N_5 CA_5 CB_5 172(3)
N_5 CA_5 C_5 O_5 47(3)
CB_5 CA_5 C_5 O_5 -77(3)
N_5 CA_5 C_5 N_6 -134(2)
CB_5 CA_5 C_5 N_6 102(2)
N_5 CA_5 CB_5 CG_5 174(3)
C_5 CA_5 CB_5 CG_5 -62(3)
CA_5 CB_5 CG_5 CD2_5 92(3)
CA_5 CB_5 CG_5 CD1_5 -88(2)
CD2_5 CG_5 CD1_5 F1_5 -180(3)
CB_5 CG_5 CD1_5 F1_5 0(2)
CD2_5 CG_5 CD1_5 CE1_5 -2(3)
CB_5 CG_5 CD1_5 CE1_5 179(2)
CD1_5 CG_5 CD2_5 F5_5 -179(3)
CB_5 CG_5 CD2_5 F5_5 0(5)
CD1_5 CG_5 CD2_5 CE2_5 2(5)
CB_5 CG_5 CD2_5 CE2_5 -178(3)
F1_5 CD1_5 CE1_5 F2_5 -5(6)
CG_5 CD1_5 CE1_5 F2_5 177(3)
F1_5 CD1_5 CE1_5 CZ_5 -179(4)
CG_5 CD1_5 CE1_5 CZ_5 3(5)
F5_5 CD2_5 CE2_5 F4_5 1(7)
CG_5 CD2_5 CE2_5 F4_5 180(4)
F5_5 CD2_5 CE2_5 CZ_5 177(4)
CG_5 CD2_5 CE2_5 CZ_5 -4(7)
F4_5 CE2_5 CZ_5 F3_5 -1(8)
CD2_5 CE2_5 CZ_5 F3_5 -176(5)
F4_5 CE2_5 CZ_5 CE1_5 -179(5)
CD2_5 CE2_5 CZ_5 CE1_5 6(8)
F2_5 CE1_5 CZ_5 F3_5 3(8)
CD1_5 CE1_5 CZ_5 F3_5 177(4)
F2_5 CE1_5 CZ_5 CE2_5 -179(5)
CD1_5 CE1_5 CZ_5 CE2_5 -5(7)
O_5 C_5 N_6 CA_6 6(3)
CA_5 C_5 N_6 CA_6 -174(2)
O_5 C_5 N_6 CD_6 -174(3)
CA_5 C_5 N_6 CD_6 6(3)
C_5 N_6 CA_6 CB_6 161(2)
CD_6 N_6 CA_6 CB_6 -19(2)
C_5 N_6 CA_6 C_6 -80(2)
CD_6 N_6 CA_6 C_6 100(2)
N_6 CA_6 C_6 O_6 178(3)
CB_6 CA_6 C_6 O_6 -69(3)
N_6 CA_6 C_6 N_7 -2(3)
CB_6 CA_6 C_6 N_7 111(3)
N_6 CA_6 CB_6 CG_6 38(3)
C_6 CA_6 CB_6 CG_6 -84(3)
CA_6 CB_6 CG_6 CD_6 -43(4)
C_5 N_6 CD_6 CG_6 173(3)
CA_6 N_6 CD_6 CG_6 -7(4)
CB_6 CG_6 CD_6 N_6 31(4)
O_6 C_6 N_7 CB_7 -13(4)
CA_6 C_6 N_7 CB_7 167(3)
CB_7 CA_7 C_7 O_7 -66(3)
CB_7 CA_7 C_7 N_8 114(3)
C_6 N_7 CB_7 CA_7 -71(4)
C_6 N_7 CB_7 CG_7 166(3)
C_7 CA_7 CB_7 N_7 169(3)
C_7 CA_7 CB_7 CG_7 -70(3)
N_7 CB_7 CG_7 CD_7 -67(3)
CA_7 CB_7 CG_7 CD_7 169(3)
CB_7 CG_7 CD_7 CE2_7 -63(3)
CB_7 CG_7 CD_7 CE1_7 175(3)
O_7 C_7 N_8 CA_8 -2(4)
CA_7 C_7 N_8 CA_8 178(3)
C_7 N_8 CA_8 CB_8 -103(4)
C_7 N_8 CA_8 C_8 138(4)
N_8 CA_8 C_8 O_8 60(4)
CB_8 CA_8 C_8 O_8 -64(4)
N_8 CA_8 C_8 N_9 -121(3)
CB_8 CA_8 C_8 N_9 116(3)
N_8 CA_8 CB_8 CG_8 -161(5)
C_8 CA_8 CB_8 CG_8 -38(5)
CA_8 CB_8 CG_8 CD_8 -107(8)
CB_8 CG_8 CD_8 NZ_8 -158(9)
O_8 C_8 N_9 CB1_9 0(6)
CA_8 C_8 N_9 CB1_9 -179(5)
CB1_9 CA_9 C_9 O_9 -66(3)
CB2_9 CA_9 C_9 O_9 66(3)
CB1_9 CA_9 C_9 N_10 114(3)
CB2_9 CA_9 C_9 N_10 -113(3)
C_8 N_9 CB1_9 CA_9 -157(3)
C_9 CA_9 CB1_9 N_9 170(5)
CB2_9 CA_9 CB1_9 N_9 48(5)
C_9 CA_9 CB2_9 CG1_9 -65(3)
CB1_9 CA_9 CB2_9 CG1_9 56(3)
C_9 CA_9 CB2_9 CG2_9 58(3)
CB1_9 CA_9 CB2_9 CG2_9 179(3)
O_9 C_9 N_10 CA_10 7(4)
CA_9 C_9 N_10 CA_10 -173(3)
C_9 N_10 CA_10 C_10 50(3)
C_9 N_10 CA_10 CB_10 172(3)
CD_1 N_1 C_10 O_10 -177(3)
CA_1 N_1 C_10 O_10 4(3)
CD_1 N_1 C_10 CA_10 5(3)
CA_1 N_1 C_10 CA_10 -174(2)
N_10 CA_10 C_10 O_10 51(3)
CB_10 CA_10 C_10 O_10 -72(3)
N_10 CA_10 C_10 N_1 -130(2)
CB_10 CA_10 C_10 N_1 106(2)
N_10 CA_10 CB_10 CG_10 -172(3)
C_10 CA_10 CB_10 CG_10 -50(3)
CA_10 CB_10 CG_10 CD2_10 84(3)
CA_10 CB_10 CG_10 CD1_10 -100(3)
CD2_10 CG_10 CD1_10 CE1_10 -5(3)
CB_10 CG_10 CD1_10 CE1_10 178(3)
CD2_10 CG_10 CD1_10 CZ5_10 177(3)
CB_10 CG_10 CD1_10 CZ5_10 1(2)
CD1_10 CG_10 CD2_10 CE2_10 6(5)
CB_10 CG_10 CD2_10 CE2_10 -178(3)
CG_10 CD1_10 CE1_10 CZ2_10 178(4)
CZ5_10 CD1_10 CE1_10 CZ2_10 -4(6)
CG_10 CD1_10 CE1_10 CZ1_10 2(6)
CZ5_10 CD1_10 CE1_10 CZ1_10 179(4)
CG_10 CD2_10 CE2_10 CZ1_10 -3(7)
CZ2_10 CE1_10 CZ1_10 CE2_10 -175(5)
CD1_10 CE1_10 CZ1_10 CE2_10 1(8)
CD2_10 CE2_10 CZ1_10 CE1_10 0(7)
CD1_10 CE1_10 CZ2_10 CZ3_10 4(8)
CZ1_10 CE1_10 CZ2_10 CZ3_10 -179(5)
CE1_10 CZ2_10 CZ3_10 CZ4_10 -7(8)
CZ2_10 CZ3_10 CZ4_10 CZ5_10 9(8)
CZ3_10 CZ4_10 CZ5_10 CD1_10 -9(6)
CE1_10 CD1_10 CZ5_10 CZ4_10 6(5)
CG_10 CD1_10 CZ5_10 CZ4_10 -176(3)
